data_1516591
loop_
_publ_author_name
'Li, Chi-Huan'
'Chuang, Hui-Ju'
'Li, Chen-Yu'
'Ko, Bao-Tsan'
'Lin, Chia-Her'

_publ_section_title
;
 Bimetallic nickel and cobalt complexes as high-performance catalysts for
 copolymerization of carbon dioxide with cyclohexene oxide
;
_journal_issue 17
_journal_name_full 'Polymer Chemistry'
_journal_page_first 4875
_journal_paper_doi 10.1039/C4PY00528G
_journal_volume 5
_journal_year 2014
_chemical_formula_moiety 'C49 H60 N8 O6 Zn2, C H2 Cl2'
_chemical_formula_sum 'C50 H62 Cl2 N8 O6 Zn2'
_chemical_formula_weight 1072.72
_chemical_name_systematic
; 
 ? 
;
_space_group_IT_number 2
_symmetry_cell_setting triclinic
_symmetry_space_group_name_Hall '-P 1'
_symmetry_space_group_name_H-M 'P -1'
_atom_sites_solution_hydrogens geom
_atom_sites_solution_primary direct
_atom_sites_solution_secondary difmap
_audit_creation_method SHELXL-97
_cell_angle_alpha 108.1070(10)
_cell_angle_beta 104.8200(10)
_cell_angle_gamma 90.8680(10)
_cell_formula_units_Z 2
_cell_length_a 13.4923(2)
_cell_length_b 13.5958(2)
_cell_length_c 15.0327(2)
_cell_measurement_reflns_used 9824
_cell_measurement_temperature 100(2)
_cell_measurement_theta_max 28.27
_cell_measurement_theta_min 2.44
_cell_volume 2520.35(7)
_computing_cell_refinement 'SAINT V7.68A (Bruker AXS, 2009)'
_computing_data_collection 'APEX2 (Bruker, 2009)'
_computing_data_reduction 'SAINT V7.68A (Bruker AXS, 2009)'
_computing_molecular_graphics 'SHELXTL (Sheldrick, 2008)'
_computing_publication_material 'SHELXTL (Sheldrick, 2008)'
_computing_structure_refinement 'SHELXL-97 (Sheldrick, 2008)'
_computing_structure_solution 'SHELXS-97 (Sheldrick, 2008)'
_diffrn_ambient_temperature 100(2)
_diffrn_detector_area_resol_mean 8.3333
_diffrn_measured_fraction_theta_full 0.996
_diffrn_measured_fraction_theta_max 0.996
_diffrn_measurement_device_type 'Bruker APEX-II CCD'
_diffrn_measurement_method '\f and \w scans'
_diffrn_radiation_monochromator graphite
_diffrn_radiation_source 'fine-focus sealed tube'
_diffrn_radiation_type MoK\a
_diffrn_radiation_wavelength 0.71073
_diffrn_reflns_av_R_equivalents 0.0318
_diffrn_reflns_av_sigmaI/netI 0.0352
_diffrn_reflns_limit_h_max 17
_diffrn_reflns_limit_h_min -17
_diffrn_reflns_limit_k_max 18
_diffrn_reflns_limit_k_min -18
_diffrn_reflns_limit_l_max 20
_diffrn_reflns_limit_l_min -16
_diffrn_reflns_number 44579
_diffrn_reflns_theta_full 28.29
_diffrn_reflns_theta_max 28.29
_diffrn_reflns_theta_min 1.58
_exptl_absorpt_coefficient_mu 1.114
_exptl_absorpt_correction_T_max 0.8507
_exptl_absorpt_correction_T_min 0.6519
_exptl_absorpt_correction_type multi-scan
_exptl_absorpt_process_details 'SADABS V2008/1 (Bruker AXS, 2008)'
_exptl_crystal_colour yellow
_exptl_crystal_density_diffrn 1.414
_exptl_crystal_density_method 'not measured'
_exptl_crystal_description block
_exptl_crystal_F_000 1120
_exptl_crystal_size_max 0.42
_exptl_crystal_size_mid 0.32
_exptl_crystal_size_min 0.15
_refine_diff_density_max 1.458
_refine_diff_density_min -0.426
_refine_diff_density_rms 0.078
_refine_ls_extinction_method none
_refine_ls_goodness_of_fit_ref 1.026
_refine_ls_hydrogen_treatment constr
_refine_ls_matrix_type full
_refine_ls_number_parameters 643
_refine_ls_number_reflns 12470
_refine_ls_number_restraints 0
_refine_ls_restrained_S_all 1.026
_refine_ls_R_factor_all 0.0526
_refine_ls_R_factor_gt 0.0380
_refine_ls_shift/su_max 0.000
_refine_ls_shift/su_mean 0.000
_refine_ls_structure_factor_coef Fsqd
_refine_ls_weighting_details 'calc w=1/[\s^2^(Fo^2^)+(0.0496P)^2^+2.4424P] where P=(Fo^2^+2Fc^2^)/3'
_refine_ls_weighting_scheme calc
_refine_ls_wR_factor_gt 0.0956
_refine_ls_wR_factor_ref 0.1026
_reflns_number_gt 10078
_reflns_number_total 12470
_reflns_threshold_expression >2sigma(I)
_cod_data_source_file c4py00528g6.cif
_cod_data_source_block harry14_0m
_cod_depositor_comments
;
The following automatic conversions were performed:

'_symmetry_cell_setting' value 'Triclinic' changed to 'triclinic'
according to
/usr/data/users/saulius/crontab/automatic-downloads/rss-feeds/RSC/lib/dictionaries/cif_core.dic
dictionary named 'cif_core.dic' version 2.4.2 from 2011-04-26.

Automatic conversion script
Id: cif_fix_values 2281 2013-09-26 08:29:07Z andrius 

 Adding full bibliography for 1516591--1516594.cif.
;
_cod_original_cell_volume 2520.35(6)
_cod_database_code 1516591

loop_
_symmetry_equiv_pos_as_xyz
'x, y, z'
'-x, -y, -z'

loop_
_atom_site_label
_atom_site_type_symbol
_atom_site_fract_x
_atom_site_fract_y
_atom_site_fract_z
_atom_site_U_iso_or_equiv
_atom_site_adp_type
_atom_site_occupancy
_atom_site_symmetry_multiplicity
_atom_site_calc_flag
_atom_site_refinement_flags
Zn1 Zn 0.229041(18) 0.548614(19) 0.397041(16) 0.01420(7) Uani 1 1 d .
Zn2 Zn 0.274400(18) 0.40563(2) 0.198330(17) 0.01587(7) Uani 1 1 d .
O1 O 0.15966(11) 0.44669(11) 0.26397(10) 0.0152(3) Uani 1 1 d .
O2 O 0.34568(11) 0.52645(12) 0.31692(10) 0.0184(3) Uani 1 1 d .
O3 O 0.16703(12) 0.67438(12) 0.38080(11) 0.0192(3) Uani 1 1 d .
O4 O 0.11550(16) 0.70739(15) 0.51583(14) 0.0351(4) Uani 1 1 d .
O5 O 0.26378(14) 0.25392(14) 0.16683(12) 0.0286(4) Uani 1 1 d .
O6 O 0.3450(4) 0.2961(3) 0.3210(3) 0.0678(14) Uani 0.70 1 d P
O6' O 0.4025(10) 0.2899(8) 0.2806(8) 0.083(4) Uani 0.30 1 d P
N1 N 0.15407(13) 0.39863(14) 0.07033(12) 0.0144(3) Uani 1 1 d .
N2 N 0.05712(13) 0.36443(13) 0.06278(12) 0.0128(3) Uani 1 1 d .
N3 N -0.01252(13) 0.35693(14) -0.01988(12) 0.0155(4) Uani 1 1 d .
N4 N 0.39960(14) 0.42531(15) 0.14554(13) 0.0193(4) Uani 1 1 d .
N5 N 0.47970(13) 0.49860(14) 0.18559(12) 0.0149(3) Uani 1 1 d .
N6 N 0.55555(14) 0.48342(15) 0.14296(14) 0.0210(4) Uani 1 1 d .
N7 N 0.14754(14) 0.46607(14) 0.45505(12) 0.0153(3) Uani 1 1 d .
N8 N 0.35296(14) 0.60702(14) 0.51638(12) 0.0170(4) Uani 1 1 d .
C1 C 0.07725(15) 0.37970(16) 0.23478(14) 0.0137(4) Uani 1 1 d .
C2 C 0.02582(15) 0.33353(16) 0.13528(14) 0.0135(4) Uani 1 1 d .
C3 C -0.05961(15) 0.26055(16) 0.10246(15) 0.0146(4) Uani 1 1 d .
H3B H -0.0910 0.2325 0.0360 0.018 Uiso 1 1 calc R
C4 C -0.09922(15) 0.22849(16) 0.16686(15) 0.0153(4) Uani 1 1 d .
C5 C -0.05166(16) 0.27588(17) 0.26571(15) 0.0160(4) Uani 1 1 d .
H5A H -0.0781 0.2575 0.3104 0.019 Uiso 1 1 calc R
C6 C 0.03429(16) 0.35006(16) 0.30077(15) 0.0148(4) Uani 1 1 d .
C7 C 0.07451(16) 0.39337(16) 0.40615(15) 0.0153(4) Uani 1 1 d .
H7A H 0.0434 0.3647 0.4422 0.018 Uiso 1 1 calc R
C8 C 0.16913(17) 0.49788(18) 0.56192(15) 0.0183(4) Uani 1 1 d .
H8A H 0.1388 0.4438 0.5793 0.022 Uiso 1 1 calc R
H8B H 0.1370 0.5608 0.5845 0.022 Uiso 1 1 calc R
C9 C 0.28437(17) 0.51758(18) 0.61292(15) 0.0197(4) Uani 1 1 d .
H9A H 0.2945 0.5204 0.6799 0.024 Uiso 1 1 calc R
H9B H 0.3179 0.4592 0.5818 0.024 Uiso 1 1 calc R
C10 C 0.33639(18) 0.61696(19) 0.61216(15) 0.0225(5) Uani 1 1 d .
H10A H 0.2941 0.6732 0.6290 0.027 Uiso 1 1 calc R
H10B H 0.4023 0.6347 0.6612 0.027 Uiso 1 1 calc R
C11 C 0.43798(17) 0.65109(17) 0.51802(15) 0.0184(4) Uani 1 1 d .
H11A H 0.4819 0.6854 0.5794 0.022 Uiso 1 1 calc R
C12 C 0.47472(16) 0.65430(17) 0.43590(15) 0.0162(4) Uani 1 1 d .
C13 C 0.56120(16) 0.72500(16) 0.45864(15) 0.0169(4) Uani 1 1 d .
H13A H 0.5867 0.7690 0.5225 0.020 Uiso 1 1 calc R
C14 C 0.61074(16) 0.73235(16) 0.39000(16) 0.0168(4) Uani 1 1 d .
C15 C 0.57656(16) 0.65761(16) 0.29849(15) 0.0163(4) Uani 1 1 d .
H15A H 0.6100 0.6573 0.2514 0.020 Uiso 1 1 calc R
C16 C 0.49331(15) 0.58261(16) 0.27487(14) 0.0147(4) Uani 1 1 d .
C17 C 0.43275(15) 0.58407(16) 0.33975(15) 0.0152(4) Uani 1 1 d .
C18 C 0.14588(16) 0.41455(16) -0.01585(15) 0.0150(4) Uani 1 1 d .
C19 C 0.22039(17) 0.45062(18) -0.05279(15) 0.0190(4) Uani 1 1 d .
H19A H 0.2891 0.4680 -0.0169 0.023 Uiso 1 1 calc R
C20 C 0.18615(17) 0.45869(18) -0.14446(16) 0.0210(5) Uani 1 1 d .
H20A H 0.2332 0.4822 -0.1709 0.025 Uiso 1 1 calc R
C21 C 0.08139(17) 0.43236(18) -0.19995(16) 0.0194(4) Uani 1 1 d .
H21A H 0.0620 0.4392 -0.2615 0.023 Uiso 1 1 calc R
C22 C 0.00846(16) 0.39734(17) -0.16571(15) 0.0175(4) Uani 1 1 d .
H22A H -0.0600 0.3802 -0.2024 0.021 Uiso 1 1 calc R
C23 C 0.04212(15) 0.38838(16) -0.07156(14) 0.0143(4) Uani 1 1 d .
C24 C -0.19035(16) 0.14482(17) 0.13208(15) 0.0179(4) Uani 1 1 d .
C25 C -0.27767(18) 0.1943(2) 0.17463(18) 0.0252(5) Uani 1 1 d .
H25A H -0.2949 0.2539 0.1548 0.038 Uiso 1 1 calc R
H25B H -0.2550 0.2153 0.2444 0.038 Uiso 1 1 calc R
H25C H -0.3373 0.1443 0.1512 0.038 Uiso 1 1 calc R
C26 C -0.23446(18) 0.1076(2) 0.02075(16) 0.0246(5) Uani 1 1 d .
H26A H -0.1813 0.0808 -0.0092 0.037 Uiso 1 1 calc R
H26B H -0.2595 0.1650 0.0003 0.037 Uiso 1 1 calc R
H26C H -0.2900 0.0539 0.0017 0.037 Uiso 1 1 calc R
C27 C -0.16405(17) 0.05336(17) 0.17216(16) 0.0194(4) Uani 1 1 d .
H27A H -0.2272 0.0071 0.1501 0.023 Uiso 1 1 calc R
H27B H -0.1496 0.0826 0.2423 0.023 Uiso 1 1 calc R
C28 C -0.07728(19) -0.01693(18) 0.15243(17) 0.0236(5) Uani 1 1 d .
C29 C 0.02985(19) 0.0427(2) 0.1931(2) 0.0327(6) Uani 1 1 d .
H29A H 0.0808 -0.0052 0.1845 0.049 Uiso 1 1 calc R
H29B H 0.0412 0.0799 0.2612 0.049 Uiso 1 1 calc R
H29C H 0.0350 0.0912 0.1593 0.049 Uiso 1 1 calc R
C30 C -0.0812(2) -0.0969(2) 0.2045(2) 0.0397(7) Uani 1 1 d .
H30A H -0.0273 -0.1413 0.1962 0.059 Uiso 1 1 calc R
H30B H -0.1468 -0.1381 0.1773 0.059 Uiso 1 1 calc R
H30C H -0.0719 -0.0614 0.2726 0.059 Uiso 1 1 calc R
C31 C -0.0938(2) -0.0777(2) 0.0443(2) 0.0376(6) Uani 1 1 d .
H31A H -0.0470 -0.1303 0.0376 0.056 Uiso 1 1 calc R
H31B H -0.0813 -0.0310 0.0110 0.056 Uiso 1 1 calc R
H31C H -0.1634 -0.1099 0.0167 0.056 Uiso 1 1 calc R
C32 C 0.70677(19) 0.81163(18) 0.42015(17) 0.0243(5) Uani 1 1 d .
C33 C 0.7856(2) 0.7913(2) 0.5083(2) 0.0382(7) Uani 1 1 d .
H33A H 0.8502 0.8320 0.5234 0.057 Uiso 1 1 calc R
H33B H 0.7960 0.7189 0.4913 0.057 Uiso 1 1 calc R
H33C H 0.7588 0.8108 0.5640 0.057 Uiso 1 1 calc R
C34 C 0.76211(18) 0.79034(19) 0.34074(19) 0.0269(5) Uani 1 1 d .
H34A H 0.7147 0.7904 0.2810 0.040 Uiso 1 1 calc R
H34B H 0.7883 0.7237 0.3317 0.040 Uiso 1 1 calc R
H34C H 0.8182 0.8434 0.3594 0.040 Uiso 1 1 calc R
C35 C 0.6871(2) 0.92627(19) 0.46053(18) 0.0271(5) Uani 1 1 d .
H35A H 0.7534 0.9648 0.4987 0.033 Uiso 1 1 calc R
H35B H 0.6464 0.9293 0.5058 0.033 Uiso 1 1 calc R
C36 C 0.63403(19) 0.9883(2) 0.39340(17) 0.0265(5) Uani 1 1 d .
C37 C 0.7026(2) 1.0187(2) 0.3394(2) 0.0389(7) Uani 1 1 d .
H37A H 0.6722 1.0694 0.3114 0.058 Uiso 1 1 calc R
H37B H 0.7105 0.9583 0.2886 0.058 Uiso 1 1 calc R
H37C H 0.7690 1.0478 0.3837 0.058 Uiso 1 1 calc R
C38 C 0.5332(2) 0.9259(2) 0.3217(2) 0.0339(6) Uani 1 1 d .
H38A H 0.4993 0.9661 0.2826 0.051 Uiso 1 1 calc R
H38B H 0.4887 0.9107 0.3575 0.051 Uiso 1 1 calc R
H38C H 0.5487 0.8620 0.2803 0.051 Uiso 1 1 calc R
C39 C 0.6072(2) 1.0879(2) 0.4609(2) 0.0385(7) Uani 1 1 d .
H39A H 0.5760 1.1306 0.4234 0.058 Uiso 1 1 calc R
H39B H 0.6688 1.1253 0.5087 0.058 Uiso 1 1 calc R
H39C H 0.5598 1.0702 0.4929 0.058 Uiso 1 1 calc R
C40 C 0.42594(16) 0.35582(18) 0.07046(15) 0.0185(4) Uani 1 1 d .
C41 C 0.37322(19) 0.2615(2) 0.00271(18) 0.0283(5) Uani 1 1 d .
H41A H 0.3088 0.2368 0.0033 0.034 Uiso 1 1 calc R
C42 C 0.42198(19) 0.2079(2) -0.06413(17) 0.0276(5) Uani 1 1 d .
H42A H 0.3897 0.1451 -0.1101 0.033 Uiso 1 1 calc R
C43 C 0.52021(18) 0.2451(2) -0.06572(17) 0.0258(5) Uani 1 1 d .
H43A H 0.5504 0.2059 -0.1126 0.031 Uiso 1 1 calc R
C44 C 0.57137(18) 0.3363(2) -0.00068(17) 0.0262(5) Uani 1 1 d .
H44A H 0.6358 0.3603 -0.0018 0.031 Uiso 1 1 calc R
C45 C 0.52217(16) 0.39292(17) 0.06862(15) 0.0183(4) Uani 1 1 d .
C46 C 0.12036(17) 0.72682(17) 0.44273(16) 0.0201(4) Uani 1 1 d .
C47 C 0.0688(2) 0.8161(2) 0.4177(2) 0.0302(6) Uani 1 1 d .
H47A H 0.0446 0.8569 0.4712 0.045 Uiso 1 1 calc R
H47B H 0.0115 0.7894 0.3608 0.045 Uiso 1 1 calc R
H47C H 0.1173 0.8589 0.4053 0.045 Uiso 1 1 calc R
C48 C 0.3152(2) 0.2296(2) 0.2368(2) 0.0390(7) Uani 1 1 d .
C49 C 0.3180(3) 0.1163(2) 0.2261(2) 0.0440(7) Uani 1 1 d .
H49A H 0.3439 0.1088 0.2891 0.066 Uiso 1 1 calc R
H49B H 0.3623 0.0865 0.1862 0.066 Uiso 1 1 calc R
H49C H 0.2497 0.0811 0.1962 0.066 Uiso 1 1 calc R
C1S C -0.2935(2) 0.24208(18) -0.26420(18) 0.0258(5) Uani 1 1 d .
H1SA H -0.2619 0.2625 -0.3078 0.031 Uiso 1 1 d R
H1SB H -0.3676 0.2328 -0.2922 0.031 Uiso 1 1 d R
Cl1 Cl -0.26200(5) 0.34058(5) -0.15058(4) 0.03043(14) Uani 1 1 d .
Cl2 Cl -0.24727(17) 0.1241(3) -0.2519(3) 0.0468(5) Uani 0.80 1 d P
Cl2' Cl -0.2810(9) 0.1162(12) -0.2594(12) 0.072(3) Uani 0.20 1 d P

loop_
_atom_site_aniso_label
_atom_site_aniso_U_11
_atom_site_aniso_U_22
_atom_site_aniso_U_33
_atom_site_aniso_U_23
_atom_site_aniso_U_13
_atom_site_aniso_U_12
Zn1 0.01726(12) 0.01550(13) 0.00887(11) 0.00310(9) 0.00302(9) 0.00101(9)
Zn2 0.01363(12) 0.02006(13) 0.01054(12) 0.00023(9) 0.00348(9) 0.00008(9)
O1 0.0146(7) 0.0186(8) 0.0097(7) 0.0012(6) 0.0033(5) -0.0013(6)
O2 0.0158(7) 0.0235(8) 0.0116(7) 0.0003(6) 0.0035(6) -0.0022(6)
O3 0.0247(8) 0.0170(8) 0.0174(7) 0.0064(6) 0.0072(6) 0.0043(6)
O4 0.0534(12) 0.0331(10) 0.0338(10) 0.0181(8) 0.0280(9) 0.0166(9)
O5 0.0346(9) 0.0270(9) 0.0253(9) 0.0115(7) 0.0061(7) 0.0074(7)
O6 0.093(4) 0.0310(19) 0.042(2) 0.0060(17) -0.038(2) -0.003(2)
O6' 0.099(9) 0.042(5) 0.063(7) 0.029(5) -0.066(6) -0.032(6)
N1 0.0138(8) 0.0172(9) 0.0121(8) 0.0048(7) 0.0037(6) -0.0008(7)
N2 0.0134(8) 0.0150(9) 0.0093(8) 0.0031(6) 0.0030(6) 0.0002(6)
N3 0.0152(8) 0.0206(9) 0.0094(8) 0.0047(7) 0.0014(6) 0.0009(7)
N4 0.0162(8) 0.0216(10) 0.0146(9) -0.0009(7) 0.0036(7) -0.0007(7)
N5 0.0134(8) 0.0175(9) 0.0122(8) 0.0035(7) 0.0026(6) 0.0023(7)
N6 0.0195(9) 0.0221(10) 0.0192(9) 0.0000(8) 0.0096(7) 0.0003(7)
N7 0.0208(9) 0.0170(9) 0.0081(8) 0.0038(7) 0.0043(7) 0.0044(7)
N8 0.0219(9) 0.0175(9) 0.0100(8) 0.0031(7) 0.0034(7) 0.0022(7)
C1 0.0143(9) 0.0139(10) 0.0129(9) 0.0039(8) 0.0038(7) 0.0036(7)
C2 0.0154(9) 0.0159(10) 0.0111(9) 0.0056(8) 0.0056(7) 0.0035(8)
C3 0.0163(9) 0.0156(10) 0.0109(9) 0.0026(8) 0.0038(7) 0.0027(8)
C4 0.0154(9) 0.0139(10) 0.0168(10) 0.0038(8) 0.0062(8) 0.0015(8)
C5 0.0183(10) 0.0180(11) 0.0145(10) 0.0068(8) 0.0074(8) 0.0038(8)
C6 0.0172(9) 0.0146(10) 0.0135(10) 0.0048(8) 0.0052(8) 0.0037(8)
C7 0.0190(10) 0.0170(10) 0.0130(10) 0.0070(8) 0.0067(8) 0.0055(8)
C8 0.0237(11) 0.0218(11) 0.0101(9) 0.0046(8) 0.0063(8) 0.0024(9)
C9 0.0249(11) 0.0251(12) 0.0094(9) 0.0067(8) 0.0036(8) 0.0036(9)
C10 0.0271(11) 0.0268(12) 0.0089(10) 0.0005(9) 0.0037(8) -0.0027(9)
C11 0.0225(10) 0.0166(11) 0.0114(10) 0.0012(8) 0.0005(8) 0.0028(8)
C12 0.0171(10) 0.0178(10) 0.0123(10) 0.0044(8) 0.0020(8) 0.0028(8)
C13 0.0190(10) 0.0141(10) 0.0132(10) 0.0019(8) -0.0001(8) 0.0027(8)
C14 0.0176(10) 0.0131(10) 0.0185(10) 0.0059(8) 0.0020(8) 0.0030(8)
C15 0.0179(10) 0.0162(10) 0.0158(10) 0.0068(8) 0.0045(8) 0.0053(8)
C16 0.0158(9) 0.0150(10) 0.0111(9) 0.0033(8) 0.0010(7) 0.0042(8)
C17 0.0151(9) 0.0160(10) 0.0129(10) 0.0045(8) 0.0011(7) 0.0032(8)
C18 0.0178(10) 0.0146(10) 0.0123(9) 0.0033(8) 0.0047(8) 0.0009(8)
C19 0.0175(10) 0.0234(11) 0.0152(10) 0.0046(9) 0.0049(8) -0.0016(8)
C20 0.0238(11) 0.0231(12) 0.0200(11) 0.0086(9) 0.0107(9) -0.0005(9)
C21 0.0257(11) 0.0211(11) 0.0131(10) 0.0074(8) 0.0061(8) 0.0035(9)
C22 0.0173(10) 0.0211(11) 0.0131(10) 0.0056(8) 0.0024(8) 0.0019(8)
C23 0.0165(9) 0.0134(10) 0.0121(9) 0.0026(8) 0.0046(7) 0.0013(7)
C24 0.0185(10) 0.0192(11) 0.0148(10) 0.0025(8) 0.0064(8) -0.0018(8)
C25 0.0213(11) 0.0294(13) 0.0265(12) 0.0074(10) 0.0114(9) 0.0013(9)
C26 0.0233(11) 0.0282(13) 0.0179(11) 0.0047(9) 0.0023(9) -0.0094(9)
C27 0.0229(11) 0.0182(11) 0.0182(11) 0.0043(8) 0.0098(9) -0.0031(8)
C28 0.0296(12) 0.0193(11) 0.0252(12) 0.0076(9) 0.0131(10) 0.0021(9)
C29 0.0259(12) 0.0277(14) 0.0445(16) 0.0119(12) 0.0093(11) 0.0069(10)
C30 0.0518(17) 0.0286(15) 0.0543(19) 0.0243(14) 0.0277(15) 0.0132(13)
C31 0.0460(16) 0.0288(14) 0.0354(15) -0.0006(12) 0.0202(13) 0.0078(12)
C32 0.0313(12) 0.0144(11) 0.0241(12) 0.0018(9) 0.0086(10) -0.0054(9)
C33 0.0299(14) 0.0351(15) 0.0415(16) 0.0123(13) -0.0035(12) -0.0072(11)
C34 0.0191(11) 0.0211(12) 0.0343(14) -0.0012(10) 0.0094(10) 0.0000(9)
C35 0.0309(12) 0.0227(12) 0.0246(12) 0.0026(10) 0.0089(10) -0.0020(10)
C36 0.0320(13) 0.0251(13) 0.0216(12) 0.0046(10) 0.0093(10) 0.0085(10)
C37 0.0584(19) 0.0288(14) 0.0397(16) 0.0135(12) 0.0283(14) 0.0038(13)
C38 0.0363(14) 0.0306(14) 0.0328(14) 0.0095(11) 0.0070(11) 0.0033(11)
C39 0.0567(18) 0.0198(13) 0.0433(16) 0.0050(12) 0.0275(14) 0.0019(12)
C40 0.0172(10) 0.0222(11) 0.0135(10) 0.0015(8) 0.0049(8) 0.0022(8)
C41 0.0250(12) 0.0291(13) 0.0228(12) -0.0057(10) 0.0106(10) -0.0046(10)
C42 0.0288(12) 0.0261(13) 0.0197(11) -0.0058(9) 0.0093(9) -0.0044(10)
C43 0.0266(12) 0.0284(13) 0.0200(11) -0.0008(9) 0.0129(9) 0.0035(10)
C44 0.0228(11) 0.0294(13) 0.0240(12) 0.0003(10) 0.0131(9) 0.0004(10)
C45 0.0171(10) 0.0202(11) 0.0155(10) 0.0030(8) 0.0041(8) 0.0013(8)
C46 0.0211(10) 0.0175(11) 0.0210(11) 0.0062(9) 0.0047(9) 0.0013(8)
C47 0.0341(13) 0.0255(13) 0.0350(14) 0.0121(11) 0.0127(11) 0.0126(11)
C48 0.0395(15) 0.0266(14) 0.0357(15) 0.0095(12) -0.0148(12) -0.0013(11)
C49 0.0509(18) 0.0277(15) 0.0448(17) 0.0145(13) -0.0051(14) 0.0048(13)
C1S 0.0347(13) 0.0201(12) 0.0250(12) 0.0103(10) 0.0084(10) 0.0056(10)
Cl1 0.0270(3) 0.0405(4) 0.0211(3) 0.0065(2) 0.0062(2) 0.0026(2)
Cl2 0.0482(8) 0.0309(8) 0.0694(11) 0.0279(7) 0.0151(8) 0.0159(6)
Cl2' 0.136(11) 0.032(4) 0.057(5) 0.024(3) 0.029(8) 0.030(7)

loop_
_atom_type_symbol
_atom_type_description
_atom_type_scat_dispersion_real
_atom_type_scat_dispersion_imag
_atom_type_scat_source
C C 0.0033 0.0016 'International Tables Vol C Tables 4.2.6.8 and 6.1.1.4'
H H 0.0000 0.0000 'International Tables Vol C Tables 4.2.6.8 and 6.1.1.4'
N N 0.0061 0.0033 'International Tables Vol C Tables 4.2.6.8 and 6.1.1.4'
O O 0.0106 0.0060 'International Tables Vol C Tables 4.2.6.8 and 6.1.1.4'
Cl Cl 0.1484 0.1585 'International Tables Vol C Tables 4.2.6.8 and 6.1.1.4'
Zn Zn 0.2839 1.4301 'International Tables Vol C Tables 4.2.6.8 and 6.1.1.4'

loop_
_geom_angle_atom_site_label_1
_geom_angle_atom_site_label_2
_geom_angle_atom_site_label_3
_geom_angle
O3 Zn1 O1 98.96(6)
O3 Zn1 N8 103.15(7)
O1 Zn1 N8 152.28(7)
O3 Zn1 N7 113.51(7)
O1 Zn1 N7 88.29(6)
N8 Zn1 N7 97.89(7)
O3 Zn1 O2 105.14(6)
O1 Zn1 O2 74.31(6)
N8 Zn1 O2 83.86(6)
N7 Zn1 O2 139.63(7)
O5 Zn2 O2 134.52(7)
O5 Zn2 O1 102.74(7)
O2 Zn2 O1 77.78(6)
O5 Zn2 N4 99.25(8)
O2 Zn2 N4 86.11(6)
O1 Zn2 N4 157.98(7)
O5 Zn2 N1 93.06(7)
O2 Zn2 N1 131.25(7)
O1 Zn2 N1 82.34(6)
N4 Zn2 N1 97.59(7)
C1 O1 Zn1 130.23(13)
C1 O1 Zn2 117.34(12)
Zn1 O1 Zn2 105.61(6)
C17 O2 Zn2 131.89(13)
C17 O2 Zn1 127.38(13)
Zn2 O2 Zn1 100.51(6)
C46 O3 Zn1 119.72(14)
C48 O5 Zn2 110.49(17)
O6' O6 C48 67.5(6)
O6 O6' C48 62.6(7)
N2 N1 C18 103.36(16)
N2 N1 Zn2 118.91(12)
C18 N1 Zn2 137.61(14)
N3 N2 N1 116.00(16)
N3 N2 C2 118.97(16)
N1 N2 C2 125.00(16)
N2 N3 C23 103.73(16)
N5 N4 C40 104.13(17)
N5 N4 Zn2 128.59(14)
C40 N4 Zn2 126.49(15)
N6 N5 N4 115.36(17)
N6 N5 C16 119.37(17)
N4 N5 C16 124.86(17)
N5 N6 C45 103.80(17)
C7 N7 C8 116.17(18)
C7 N7 Zn1 125.61(14)
C8 N7 Zn1 118.05(14)
C11 N8 C10 116.09(18)
C11 N8 Zn1 125.90(15)
C10 N8 Zn1 116.98(14)
O1 C1 C2 121.47(18)
O1 C1 C6 122.52(18)
C2 C1 C6 116.01(18)
C3 C2 C1 122.59(18)
C3 C2 N2 116.61(17)
C1 C2 N2 120.73(18)
C2 C3 C4 121.38(19)
C2 C3 H3B 119.3
C4 C3 H3B 119.3
C3 C4 C5 116.90(19)
C3 C4 C24 122.23(18)
C5 C4 C24 120.87(18)
C4 C5 C6 122.83(19)
C4 C5 H5A 118.6
C6 C5 H5A 118.6
C5 C6 C1 120.20(19)
C5 C6 C7 116.29(18)
C1 C6 C7 123.51(19)
N7 C7 C6 127.79(19)
N7 C7 H7A 116.1
C6 C7 H7A 116.1
N7 C8 C9 112.35(17)
N7 C8 H8A 109.1
C9 C8 H8A 109.1
N7 C8 H8B 109.1
C9 C8 H8B 109.1
H8A C8 H8B 107.9
C10 C9 C8 114.38(19)
C10 C9 H9A 108.7
C8 C9 H9A 108.7
C10 C9 H9B 108.7
C8 C9 H9B 108.7
H9A C9 H9B 107.6
N8 C10 C9 112.28(18)
N8 C10 H10A 109.1
C9 C10 H10A 109.1
N8 C10 H10B 109.1
C9 C10 H10B 109.1
H10A C10 H10B 107.9
N8 C11 C12 128.14(19)
N8 C11 H11A 115.9
C12 C11 H11A 115.9
C13 C12 C17 121.21(19)
C13 C12 C11 115.58(19)
C17 C12 C11 122.94(19)
C14 C13 C12 122.93(19)
C14 C13 H13A 118.5
C12 C13 H13A 118.5
C15 C14 C13 116.12(19)
C15 C14 C32 123.1(2)
C13 C14 C32 120.35(19)
C14 C15 C16 122.0(2)
C14 C15 H15A 119.0
C16 C15 H15A 119.0
C15 C16 C17 122.07(19)
C15 C16 N5 115.72(18)
C17 C16 N5 121.92(18)
O2 C17 C16 124.86(18)
O2 C17 C12 120.59(19)
C16 C17 C12 114.55(18)
N1 C18 C23 108.04(18)
N1 C18 C19 131.25(19)
C23 C18 C19 120.71(19)
C20 C19 C18 116.7(2)
C20 C19 H19A 121.7
C18 C19 H19A 121.7
C19 C20 C21 122.2(2)
C19 C20 H20A 118.9
C21 C20 H20A 118.9
C22 C21 C20 122.0(2)
C22 C21 H21A 119.0
C20 C21 H21A 119.0
C21 C22 C23 116.68(19)
C21 C22 H22A 121.7
C23 C22 H22A 121.7
N3 C23 C18 108.87(18)
N3 C23 C22 129.41(19)
C18 C23 C22 121.71(19)
C4 C24 C26 112.04(18)
C4 C24 C25 107.75(18)
C26 C24 C25 106.34(19)
C4 C24 C27 112.15(18)
C26 C24 C27 112.36(18)
C25 C24 C27 105.71(18)
C24 C25 H25A 109.5
C24 C25 H25B 109.5
H25A C25 H25B 109.5
C24 C25 H25C 109.5
H25A C25 H25C 109.5
H25B C25 H25C 109.5
C24 C26 H26A 109.5
C24 C26 H26B 109.5
H26A C26 H26B 109.5
C24 C26 H26C 109.5
H26A C26 H26C 109.5
H26B C26 H26C 109.5
C24 C27 C28 124.50(18)
C24 C27 H27A 106.2
C28 C27 H27A 106.2
C24 C27 H27B 106.2
C28 C27 H27B 106.2
H27A C27 H27B 106.4
C29 C28 C30 108.1(2)
C29 C28 C31 109.1(2)
C30 C28 C31 107.1(2)
C29 C28 C27 113.01(19)
C30 C28 C27 106.07(19)
C31 C28 C27 113.1(2)
C28 C29 H29A 109.5
C28 C29 H29B 109.5
H29A C29 H29B 109.5
C28 C29 H29C 109.5
H29A C29 H29C 109.5
H29B C29 H29C 109.5
C28 C30 H30A 109.5
C28 C30 H30B 109.5
H30A C30 H30B 109.5
C28 C30 H30C 109.5
H30A C30 H30C 109.5
H30B C30 H30C 109.5
C28 C31 H31A 109.5
C28 C31 H31B 109.5
H31A C31 H31B 109.5
C28 C31 H31C 109.5
H31A C31 H31C 109.5
H31B C31 H31C 109.5
C34 C32 C35 114.1(2)
C34 C32 C14 111.34(19)
C35 C32 C14 114.5(2)
C34 C32 C33 104.8(2)
C35 C32 C33 104.3(2)
C14 C32 C33 106.73(19)
C32 C33 H33A 109.5
C32 C33 H33B 109.5
H33A C33 H33B 109.5
C32 C33 H33C 109.5
H33A C33 H33C 109.5
H33B C33 H33C 109.5
C32 C34 H34A 109.5
C32 C34 H34B 109.5
H34A C34 H34B 109.5
C32 C34 H34C 109.5
H34A C34 H34C 109.5
H34B C34 H34C 109.5
C32 C35 C36 122.4(2)
C32 C35 H35A 106.7
C36 C35 H35A 106.7
C32 C35 H35B 106.7
C36 C35 H35B 106.7
H35A C35 H35B 106.6
C37 C36 C39 108.2(2)
C37 C36 C38 110.6(2)
C39 C36 C38 108.6(2)
C37 C36 C35 113.4(2)
C39 C36 C35 105.8(2)
C38 C36 C35 110.0(2)
C36 C37 H37A 109.5
C36 C37 H37B 109.5
H37A C37 H37B 109.5
C36 C37 H37C 109.5
H37A C37 H37C 109.5
H37B C37 H37C 109.5
C36 C38 H38A 109.5
C36 C38 H38B 109.5
H38A C38 H38B 109.5
C36 C38 H38C 109.5
H38A C38 H38C 109.5
H38B C38 H38C 109.5
C36 C39 H39A 109.5
C36 C39 H39B 109.5
H39A C39 H39B 109.5
C36 C39 H39C 109.5
H39A C39 H39C 109.5
H39B C39 H39C 109.5
N4 C40 C45 107.75(19)
N4 C40 C41 130.6(2)
C45 C40 C41 121.6(2)
C42 C41 C40 116.3(2)
C42 C41 H41A 121.9
C40 C41 H41A 121.9
C41 C42 C43 122.2(2)
C41 C42 H42A 118.9
C43 C42 H42A 118.9
C44 C43 C42 121.8(2)
C44 C43 H43A 119.1
C42 C43 H43A 119.1
C43 C44 C45 116.9(2)
C43 C44 H44A 121.6
C45 C44 H44A 121.6
N6 C45 C40 108.95(19)
N6 C45 C44 129.8(2)
C40 C45 C44 121.2(2)
O4 C46 O3 124.6(2)
O4 C46 C47 120.8(2)
O3 C46 C47 114.5(2)
C46 C47 H47A 109.5
C46 C47 H47B 109.5
H47A C47 H47B 109.5
C46 C47 H47C 109.5
H47A C47 H47C 109.5
H47B C47 H47C 109.5
O5 C48 O6 120.8(3)
O5 C48 O6' 111.6(5)
O6 C48 O6' 49.9(6)
O5 C48 C49 118.5(2)
O6 C48 C49 118.9(3)
O6' C48 C49 117.1(5)
C48 C49 H49A 109.5
C48 C49 H49B 109.5
H49A C49 H49B 109.5
C48 C49 H49C 109.5
H49A C49 H49C 109.5
H49B C49 H49C 109.5
Cl2' C1S Cl1 115.0(5)
Cl2' C1S Cl2 14.4(4)
Cl1 C1S Cl2 110.45(19)
Cl2' C1S H1SA 117.2
Cl1 C1S H1SA 109.4
Cl2 C1S H1SA 108.6
Cl2' C1S H1SB 96.6
Cl1 C1S H1SB 109.4
Cl2 C1S H1SB 110.8
H1SA C1S H1SB 108.0

loop_
_geom_bond_atom_site_label_1
_geom_bond_atom_site_label_2
_geom_bond_distance
Zn1 O3 1.9702(15)
Zn1 O1 2.0194(14)
Zn1 N8 2.0455(18)
Zn1 N7 2.0714(18)
Zn1 O2 2.1855(15)
Zn2 O5 1.9617(18)
Zn2 O2 2.0140(15)
Zn2 O1 2.0365(14)
Zn2 N4 2.0878(18)
Zn2 N1 2.1520(17)
O1 C1 1.315(2)
O2 C17 1.308(3)
O3 C46 1.293(3)
O4 C46 1.224(3)
O5 C48 1.244(3)
O6 O6' 1.090(14)
O6 C48 1.265(5)
O6' C48 1.316(10)
N1 N2 1.346(2)
N1 C18 1.356(3)
N2 N3 1.326(2)
N2 C2 1.434(3)
N3 C23 1.349(3)
N4 N5 1.336(2)
N4 C40 1.358(3)
N5 N6 1.327(2)
N5 C16 1.433(3)
N6 C45 1.355(3)
N7 C7 1.279(3)
N7 C8 1.476(3)
N8 C11 1.277(3)
N8 C10 1.479(3)
C1 C2 1.409(3)
C1 C6 1.421(3)
C2 C3 1.388(3)
C3 C4 1.390(3)
C3 H3B 0.9300
C4 C5 1.393(3)
C4 C24 1.529(3)
C5 C6 1.400(3)
C5 H5A 0.9300
C6 C7 1.457(3)
C7 H7A 0.9300
C8 C9 1.525(3)
C8 H8A 0.9700
C8 H8B 0.9700
C9 C10 1.518(3)
C9 H9A 0.9700
C9 H9B 0.9700
C10 H10A 0.9700
C10 H10B 0.9700
C11 C12 1.455(3)
C11 H11A 0.9300
C12 C13 1.400(3)
C12 C17 1.424(3)
C13 C14 1.391(3)
C13 H13A 0.9300
C14 C15 1.389(3)
C14 C32 1.549(3)
C15 C16 1.401(3)
C15 H15A 0.9300
C16 C17 1.420(3)
C18 C23 1.410(3)
C18 C19 1.414(3)
C19 C20 1.376(3)
C19 H19A 0.9300
C20 C21 1.420(3)
C20 H20A 0.9300
C21 C22 1.363(3)
C21 H21A 0.9300
C22 C23 1.416(3)
C22 H22A 0.9300
C24 C26 1.538(3)
C24 C25 1.546(3)
C24 C27 1.551(3)
C25 H25A 0.9600
C25 H25B 0.9600
C25 H25C 0.9600
C26 H26A 0.9600
C26 H26B 0.9600
C26 H26C 0.9600
C27 C28 1.552(3)
C27 H27A 0.9700
C27 H27B 0.9700
C28 C29 1.525(3)
C28 C30 1.531(4)
C28 C31 1.532(3)
C29 H29A 0.9600
C29 H29B 0.9600
C29 H29C 0.9600
C30 H30A 0.9600
C30 H30B 0.9600
C30 H30C 0.9600
C31 H31A 0.9600
C31 H31B 0.9600
C31 H31C 0.9600
C32 C34 1.521(3)
C32 C35 1.541(3)
C32 C33 1.575(4)
C33 H33A 0.9600
C33 H33B 0.9600
C33 H33C 0.9600
C34 H34A 0.9600
C34 H34B 0.9600
C34 H34C 0.9600
C35 C36 1.555(4)
C35 H35A 0.9700
C35 H35B 0.9700
C36 C37 1.507(4)
C36 C39 1.531(3)
C36 C38 1.543(4)
C37 H37A 0.9600
C37 H37B 0.9600
C37 H37C 0.9600
C38 H38A 0.9600
C38 H38B 0.9600
C38 H38C 0.9600
C39 H39A 0.9600
C39 H39B 0.9600
C39 H39C 0.9600
C40 C45 1.396(3)
C40 C41 1.407(3)
C41 C42 1.368(3)
C41 H41A 0.9300
C42 C43 1.420(3)
C42 H42A 0.9300
C43 C44 1.358(3)
C43 H43A 0.9300
C44 C45 1.410(3)
C44 H44A 0.9300
C46 C47 1.509(3)
C47 H47A 0.9600
C47 H47B 0.9600
C47 H47C 0.9600
C48 C49 1.500(4)
C49 H49A 0.9600
C49 H49B 0.9600
C49 H49C 0.9600
C1S Cl2' 1.745(15)
C1S Cl1 1.755(2)
C1S Cl2 1.775(4)
C1S H1SA 0.9699
C1S H1SB 0.9701

loop_
_geom_torsion_atom_site_label_1
_geom_torsion_atom_site_label_2
_geom_torsion_atom_site_label_3
_geom_torsion_atom_site_label_4
_geom_torsion
O3 Zn1 O1 C1 -97.10(17)
N8 Zn1 O1 C1 120.23(19)
N7 Zn1 O1 C1 16.44(17)
O2 Zn1 O1 C1 159.58(18)
O3 Zn1 O1 Zn2 113.48(7)
N8 Zn1 O1 Zn2 -29.20(18)
N7 Zn1 O1 Zn2 -132.99(8)
O2 Zn1 O1 Zn2 10.15(6)
O5 Zn2 O1 C1 -31.58(15)
O2 Zn2 O1 C1 -164.94(15)
N4 Zn2 O1 C1 151.16(18)
N1 Zn2 O1 C1 59.84(14)
O5 Zn2 O1 Zn1 122.50(7)
O2 Zn2 O1 Zn1 -10.86(7)
N4 Zn2 O1 Zn1 -54.76(19)
N1 Zn2 O1 Zn1 -146.08(8)
O5 Zn2 O2 C17 99.2(2)
O1 Zn2 O2 C17 -164.9(2)
N4 Zn2 O2 C17 0.02(19)
N1 Zn2 O2 C17 -96.67(19)
O5 Zn2 O2 Zn1 -86.12(10)
O1 Zn2 O2 Zn1 9.82(6)
N4 Zn2 O2 Zn1 174.72(8)
N1 Zn2 O2 Zn1 78.03(9)
O3 Zn1 O2 C17 69.72(18)
O1 Zn1 O2 C17 164.98(18)
N8 Zn1 O2 C17 -32.28(17)
N7 Zn1 O2 C17 -127.25(17)
O3 Zn1 O2 Zn2 -105.31(7)
O1 Zn1 O2 Zn2 -10.06(6)
N8 Zn1 O2 Zn2 152.68(8)
N7 Zn1 O2 Zn2 57.72(11)
O1 Zn1 O3 C46 126.01(16)
N8 Zn1 O3 C46 -70.82(17)
N7 Zn1 O3 C46 33.97(18)
O2 Zn1 O3 C46 -157.92(15)
O2 Zn2 O5 C48 -1.7(2)
O1 Zn2 O5 C48 -87.0(2)
N4 Zn2 O5 C48 91.9(2)
N1 Zn2 O5 C48 -169.8(2)
O5 Zn2 N1 N2 66.44(15)
O2 Zn2 N1 N2 -102.31(15)
O1 Zn2 N1 N2 -36.01(14)
N4 Zn2 N1 N2 166.21(14)
O5 Zn2 N1 C18 -108.7(2)
O2 Zn2 N1 C18 82.5(2)
O1 Zn2 N1 C18 148.8(2)
N4 Zn2 N1 C18 -8.9(2)
C18 N1 N2 N3 0.0(2)
Zn2 N1 N2 N3 -176.69(13)
C18 N1 N2 C2 178.06(18)
Zn2 N1 N2 C2 1.4(2)
N1 N2 N3 C23 0.1(2)
C2 N2 N3 C23 -178.14(17)
O5 Zn2 N4 N5 -138.35(18)
O2 Zn2 N4 N5 -3.85(18)
O1 Zn2 N4 N5 38.9(3)
N1 Zn2 N4 N5 127.27(18)
O5 Zn2 N4 C40 29.8(2)
O2 Zn2 N4 C40 164.29(19)
O1 Zn2 N4 C40 -152.93(17)
N1 Zn2 N4 C40 -64.59(19)
C40 N4 N5 N6 0.4(2)
Zn2 N4 N5 N6 170.59(15)
C40 N4 N5 C16 -172.13(19)
Zn2 N4 N5 C16 -1.9(3)
N4 N5 N6 C45 0.3(2)
C16 N5 N6 C45 173.23(19)
O3 Zn1 N7 C7 89.72(18)
O1 Zn1 N7 C7 -9.31(18)
N8 Zn1 N7 C7 -162.18(18)
O2 Zn1 N7 C7 -72.4(2)
O3 Zn1 N7 C8 -85.41(15)
O1 Zn1 N7 C8 175.56(15)
N8 Zn1 N7 C8 22.69(16)
O2 Zn1 N7 C8 112.48(15)
O3 Zn1 N8 C11 -75.96(19)
O1 Zn1 N8 C11 66.1(3)
N7 Zn1 N8 C11 167.56(18)
O2 Zn1 N8 C11 28.21(18)
O3 Zn1 N8 C10 91.95(16)
O1 Zn1 N8 C10 -126.00(17)
N7 Zn1 N8 C10 -24.54(16)
O2 Zn1 N8 C10 -163.89(16)
Zn1 O1 C1 C2 164.03(14)
Zn2 O1 C1 C2 -49.4(2)
Zn1 O1 C1 C6 -15.5(3)
Zn2 O1 C1 C6 131.05(17)
O1 C1 C2 C3 178.23(19)
C6 C1 C2 C3 -2.2(3)
O1 C1 C2 N2 -4.9(3)
C6 C1 C2 N2 174.62(18)
N3 N2 C2 C3 25.7(3)
N1 N2 C2 C3 -152.34(19)
N3 N2 C2 C1 -151.30(19)
N1 N2 C2 C1 30.6(3)
C1 C2 C3 C4 -0.2(3)
N2 C2 C3 C4 -177.19(18)
C2 C3 C4 C5 2.4(3)
C2 C3 C4 C24 -177.31(19)
C3 C4 C5 C6 -2.1(3)
C24 C4 C5 C6 177.61(19)
C4 C5 C6 C1 -0.4(3)
C4 C5 C6 C7 179.31(19)
O1 C1 C6 C5 -177.97(19)
C2 C1 C6 C5 2.5(3)
O1 C1 C6 C7 2.4(3)
C2 C1 C6 C7 -177.18(19)
C8 N7 C7 C6 177.3(2)
Zn1 N7 C7 C6 2.0(3)
C5 C6 C7 N7 -175.3(2)
C1 C6 C7 N7 4.4(3)
C7 N7 C8 C9 139.1(2)
Zn1 N7 C8 C9 -45.4(2)
N7 C8 C9 C10 73.0(2)
C11 N8 C10 C9 -141.0(2)
Zn1 N8 C10 C9 49.9(2)
C8 C9 C10 N8 -75.9(2)
C10 N8 C11 C12 -179.9(2)
Zn1 N8 C11 C12 -11.9(3)
N8 C11 C12 C13 167.9(2)
N8 C11 C12 C17 -17.9(4)
C17 C12 C13 C14 0.7(3)
C11 C12 C13 C14 175.0(2)
C12 C13 C14 C15 -6.7(3)
C12 C13 C14 C32 -179.4(2)
C13 C14 C15 C16 3.4(3)
C32 C14 C15 C16 176.0(2)
C14 C15 C16 C17 5.9(3)
C14 C15 C16 N5 -167.98(19)
N6 N5 C16 C15 14.7(3)
N4 N5 C16 C15 -173.04(19)
N6 N5 C16 C17 -159.2(2)
N4 N5 C16 C17 13.0(3)
Zn2 O2 C17 C16 9.9(3)
Zn1 O2 C17 C16 -163.49(15)
Zn2 O2 C17 C12 -169.32(15)
Zn1 O2 C17 C12 17.2(3)
C15 C16 C17 O2 169.3(2)
N5 C16 C17 O2 -17.2(3)
C15 C16 C17 C12 -11.4(3)
N5 C16 C17 C12 162.11(19)
C13 C12 C17 O2 -172.5(2)
C11 C12 C17 O2 13.6(3)
C13 C12 C17 C16 8.2(3)
C11 C12 C17 C16 -165.7(2)
N2 N1 C18 C23 0.0(2)
Zn2 N1 C18 C23 175.62(15)
N2 N1 C18 C19 179.7(2)
Zn2 N1 C18 C19 -4.6(4)
N1 C18 C19 C20 -179.6(2)
C23 C18 C19 C20 0.1(3)
C18 C19 C20 C21 0.0(3)
C19 C20 C21 C22 -0.1(4)
C20 C21 C22 C23 0.0(3)
N2 N3 C23 C18 -0.1(2)
N2 N3 C23 C22 -179.6(2)
N1 C18 C23 N3 0.1(2)
C19 C18 C23 N3 -179.72(19)
N1 C18 C23 C22 179.60(19)
C19 C18 C23 C22 -0.2(3)
C21 C22 C23 N3 179.5(2)
C21 C22 C23 C18 0.1(3)
C3 C4 C24 C26 -3.4(3)
C5 C4 C24 C26 176.9(2)
C3 C4 C24 C25 -120.1(2)
C5 C4 C24 C25 60.2(3)
C3 C4 C24 C27 124.0(2)
C5 C4 C24 C27 -55.7(3)
C4 C24 C27 C28 -60.3(3)
C26 C24 C27 C28 67.0(3)
C25 C24 C27 C28 -177.4(2)
C24 C27 C28 C29 62.7(3)
C24 C27 C28 C30 -179.0(2)
C24 C27 C28 C31 -61.8(3)
C15 C14 C32 C34 -4.9(3)
C13 C14 C32 C34 167.3(2)
C15 C14 C32 C35 126.4(2)
C13 C14 C32 C35 -61.4(3)
C15 C14 C32 C33 -118.7(2)
C13 C14 C32 C33 53.5(3)
C34 C32 C35 C36 51.8(3)
C14 C32 C35 C36 -78.2(3)
C33 C32 C35 C36 165.6(2)
C32 C35 C36 C37 -74.1(3)
C32 C35 C36 C39 167.5(2)
C32 C35 C36 C38 50.4(3)
N5 N4 C40 C45 -0.9(2)
Zn2 N4 C40 C45 -171.34(15)
N5 N4 C40 C41 178.8(3)
Zn2 N4 C40 C41 8.3(4)
N4 C40 C41 C42 -179.0(2)
C45 C40 C41 C42 0.6(4)
C40 C41 C42 C43 -0.2(4)
C41 C42 C43 C44 0.0(4)
C42 C43 C44 C45 -0.2(4)
N5 N6 C45 C40 -0.8(2)
N5 N6 C45 C44 -178.2(2)
N4 C40 C45 N6 1.1(3)
C41 C40 C45 N6 -178.6(2)
N4 C40 C45 C44 178.8(2)
C41 C40 C45 C44 -0.9(4)
C43 C44 C45 N6 177.8(2)
C43 C44 C45 C40 0.7(4)
Zn1 O3 C46 O4 3.9(3)
Zn1 O3 C46 C47 -175.20(16)
Zn2 O5 C48 O6 16.6(5)
Zn2 O5 C48 O6' -38.7(8)
Zn2 O5 C48 C49 -179.1(2)
O6' O6 C48 O5 -93.3(7)
O6' O6 C48 C49 102.4(7)
O6 O6' C48 O5 112.7(5)
O6 O6' C48 C49 -106.2(7)
